data_4024493
loop_
_publ_author_name
'Jing Sun'
'Li-Li Zhang'
'Er-Yan Xia'
'Chao-Guo Yan'

_publ_contact_author_address
;
      College of Chemistry & Chemical Engineering
      Yangzhou University
      Yangzhou 225002, 
      P.R. China
;
_publ_contact_author_email cgyan@yzu.edu.cn
_publ_contact_author_fax +86-514-7975590-8401
_publ_contact_author_name 'Chao Guo Yan'
_publ_contact_author_phone +86-514-7975531
_publ_section_title
;
Synthesis of Dihydrothiophenes or Spirocyclic Compounds by Domino Reactions
of 1,3-Thiazolidinedione
;
_journal_name_full 'Journal of Organic Chemistry'
_journal_page_first 3398
_journal_page_last 3401
_journal_paper_doi 10.1021/jo900215a
_journal_volume 74
_journal_year 2009
_chemical_formula_moiety 'C19 H22 N4 O3 S'
_chemical_formula_sum 'C19 H22 N4 O3 S'
_chemical_formula_weight 386.47
_chemical_name_systematic
; 
 ? 
;
_space_group_IT_number 14
_symmetry_cell_setting monoclinic
_symmetry_space_group_name_Hall '-P 2yn'
_symmetry_space_group_name_H-M 'P 1 21/n 1'
_atom_sites_solution_hydrogens geom
_atom_sites_solution_primary direct
_atom_sites_solution_secondary difmap
_audit_creation_method SHELXL-97
_cell_angle_alpha 90.00
_cell_angle_beta 92.963(2)
_cell_angle_gamma 90.00
_cell_formula_units_Z 4
_cell_length_a 6.8696(9)
_cell_length_b 15.464(2)
_cell_length_c 17.975(2)
_cell_measurement_reflns_used 2873
_cell_measurement_temperature 296(2)
_cell_measurement_theta_max 23.5
_cell_measurement_theta_min 2.6
_cell_volume 1906.9(4)
_computing_cell_refinement 'Bruker SMART'
_computing_data_collection 'Bruker SMART'
_computing_data_reduction 'Bruker SAINT'
_computing_molecular_graphics 'Bruker SHELXTL'
_computing_publication_material 'Bruker SHELXTL'
_computing_structure_refinement 'SHELXL-97 (Sheldrick, 1997)'
_computing_structure_solution 'SHELXS-97 (Sheldrick, 1990)'
_diffrn_ambient_temperature 296(2)
_diffrn_measured_fraction_theta_full 0.998
_diffrn_measured_fraction_theta_max 0.998
_diffrn_measurement_device_type 'CCD area detector'
_diffrn_measurement_method 'phi and omega scans'
_diffrn_radiation_monochromator graphite
_diffrn_radiation_source 'fine-focus sealed tube'
_diffrn_radiation_type MoK\a
_diffrn_radiation_wavelength 0.71073
_diffrn_reflns_av_R_equivalents 0.0490
_diffrn_reflns_av_sigmaI/netI 0.0532
_diffrn_reflns_limit_h_max 8
_diffrn_reflns_limit_h_min -8
_diffrn_reflns_limit_k_max 20
_diffrn_reflns_limit_k_min -20
_diffrn_reflns_limit_l_max 23
_diffrn_reflns_limit_l_min -20
_diffrn_reflns_number 16501
_diffrn_reflns_theta_full 27.57
_diffrn_reflns_theta_max 27.57
_diffrn_reflns_theta_min 1.74
_exptl_absorpt_coefficient_mu 0.197
_exptl_absorpt_correction_T_max 0.9542
_exptl_absorpt_correction_T_min 0.9468
_exptl_absorpt_correction_type multi-scan
_exptl_absorpt_process_details sadabs
_exptl_crystal_density_diffrn 1.346
_exptl_crystal_density_method 'not measured'
_exptl_crystal_F_000 816
_exptl_crystal_size_max 0.28
_exptl_crystal_size_mid 0.26
_exptl_crystal_size_min 0.24
_refine_diff_density_max 0.327
_refine_diff_density_min -0.297
_refine_diff_density_rms 0.052
_refine_ls_extinction_method none
_refine_ls_goodness_of_fit_ref 1.036
_refine_ls_hydrogen_treatment constr
_refine_ls_matrix_type full
_refine_ls_number_parameters 287
_refine_ls_number_reflns 4392
_refine_ls_number_restraints 180
_refine_ls_restrained_S_all 1.019
_refine_ls_R_factor_all 0.1088
_refine_ls_R_factor_gt 0.0550
_refine_ls_shift/su_max 0.000
_refine_ls_shift/su_mean 0.000
_refine_ls_structure_factor_coef Fsqd
_refine_ls_weighting_details 'calc w=1/[\s^2^(Fo^2^)+(0.0785P)^2^+0.9476P] where P=(Fo^2^+2Fc^2^)/3'
_refine_ls_weighting_scheme calc
_refine_ls_wR_factor_gt 0.1444
_refine_ls_wR_factor_ref 0.1750
_reflns_number_gt 2586
_reflns_number_total 4392
_reflns_threshold_expression >2sigma(I)
_cod_data_source_file jo900215a_si_001_01.cif
_cod_data_source_block 1e
_cod_depositor_comments
;
The following automatic conversions were performed:
'_symmetry_cell_setting' value 'Monoclinic' changed to 'monoclinic'
according to '/home/saulius/struct/CIF-dictionaries/cif_core.dic'
dictionary named 'cif_core.dic' version 2.4.1 from 2010-06-29.

Automatic conversion script
Id: cif_fix_enum 1527 2010-12-29 10:47:43Z saulius 
;
_cod_original_sg_symbol_Hall -P2yn
_cod_original_sg_symbol_H-M P21/n
_cod_database_code 4024493

loop_
_symmetry_equiv_pos_as_xyz
'x, y, z'
'-x+1/2, y+1/2, -z+1/2'
'-x, -y, -z'
'x-1/2, -y-1/2, z-1/2'

loop_
_atom_site_label
_atom_site_type_symbol
_atom_site_fract_x
_atom_site_fract_y
_atom_site_fract_z
_atom_site_U_iso_or_equiv
_atom_site_adp_type
_atom_site_occupancy
_atom_site_symmetry_multiplicity
_atom_site_calc_flag
_atom_site_refinement_flags
_atom_site_disorder_assembly
_atom_site_disorder_group
S1 S 0.25691(10) 1.05514(5) 0.23041(4) 0.0453(2) Uani 1 1 d . . .
O3 O 0.1307(3) 0.89196(14) 0.16660(11) 0.0527(6) Uani 1 1 d . A .
O2 O 0.5842(3) 1.02827(15) 0.08533(11) 0.0571(6) Uani 1 1 d . . .
N4 N 0.3234(4) 0.94357(17) 0.07662(13) 0.0495(6) Uani 1 1 d . A .
C11 C 0.7511(4) 1.18735(19) 0.26195(15) 0.0406(6) Uani 1 1 d U . .
C8 C 0.6502(4) 1.03101(18) 0.23884(15) 0.0384(6) Uani 1 1 d U . .
H8 H 0.7545 1.0258 0.2039 0.046 Uiso 1 1 calc R . .
C9 C 0.6021(4) 1.12575(18) 0.24736(15) 0.0380(6) Uani 1 1 d U . .
N2 N 0.3242(4) 1.22231(16) 0.25781(15) 0.0522(7) Uani 1 1 d . . .
O1 O 0.9238(4) 0.86074(18) 0.50414(13) 0.0721(7) Uani 1 1 d . . .
C10 C 0.4090(4) 1.14516(18) 0.24678(14) 0.0384(6) Uani 1 1 d U . .
C12 C 0.4626(4) 0.98856(18) 0.20270(14) 0.0374(6) Uani 1 1 d U . .
H12 H 0.4491 0.9293 0.2211 0.045 Uiso 1 1 calc R . .
C5 C 0.7173(4) 0.98714(18) 0.31167(15) 0.0379(6) Uani 1 1 d U . .
N1 N 0.8775(4) 1.23527(18) 0.27315(15) 0.0554(7) Uani 1 1 d . . .
C4 C 0.8465(5) 0.9192(2) 0.31072(17) 0.0513(8) Uani 1 1 d U . .
H4 H 0.8918 0.9008 0.2655 0.062 Uiso 1 1 calc R . .
C13 C 0.4628(4) 0.98880(18) 0.11853(15) 0.0405(6) Uani 1 1 d U . .
C2 C 0.8491(4) 0.9050(2) 0.44293(17) 0.0505(8) Uani 1 1 d U . .
C7 C 0.7215(5) 0.9727(2) 0.44584(17) 0.0597(9) Uani 1 1 d U . .
H7 H 0.6778 0.9911 0.4913 0.072 Uiso 1 1 calc R . .
C6 C 0.6579(5) 1.0135(2) 0.38035(17) 0.0566(9) Uani 1 1 d U . .
H6 H 0.5727 1.0600 0.3827 0.068 Uiso 1 1 calc R . .
C3 C 0.9101(5) 0.8777(2) 0.37525(19) 0.0618(9) Uani 1 1 d U . .
H3 H 0.9947 0.8310 0.3730 0.074 Uiso 1 1 calc R . .
C20 C 0.1622(5) 0.8985(2) 0.10148(17) 0.0565(9) Uani 1 1 d . . .
C1 C 0.8662(6) 0.8869(3) 0.57541(19) 0.0748(11) Uani 1 1 d . . .
H1A H 0.8997 0.9466 0.5834 0.112 Uiso 1 1 calc R . .
H1B H 0.9322 0.8521 0.6131 0.112 Uiso 1 1 calc R . .
H1C H 0.7279 0.8798 0.5780 0.112 Uiso 1 1 calc R . .
N3 N 0.0057(8) 0.8874(4) 0.0448(3) 0.0421(12) Uani 0.50 1 d P A .
N3' N 0.0881(9) 0.8386(5) 0.0530(3) 0.0578(16) Uani 0.50 1 d P A 1
C15 C -0.1602(14) 0.8337(8) 0.0649(7) 0.061(3) Uani 0.50 1 d PU A 1
H15A H -0.1123 0.7811 0.0887 0.074 Uiso 0.50 1 calc PR A 1
H15B H -0.2364 0.8648 0.1001 0.074 Uiso 0.50 1 calc PR A 1
C16 C -0.2507(11) 0.8177(7) 0.0168(5) 0.081(2) Uani 0.50 1 d PU A 1
H16A H -0.3339 0.8678 0.0081 0.097 Uiso 0.50 1 calc PR A 1
H16B H -0.3353 0.7720 0.0330 0.097 Uiso 0.50 1 calc PR A 1
C17 C -0.1918(14) 0.7900(9) -0.0603(5) 0.095(3) Uani 0.50 1 d PU A 1
H17A H -0.2926 0.8055 -0.0977 0.114 Uiso 0.50 1 calc PR A 1
H17B H -0.1730 0.7278 -0.0618 0.114 Uiso 0.50 1 calc PR A 1
C18 C 0.005(2) 0.8384(8) -0.0758(9) 0.087(3) Uani 0.50 1 d PU A 1
H18A H 0.1147 0.7988 -0.0696 0.105 Uiso 0.50 1 calc PR A 1
H18B H 0.0010 0.8604 -0.1264 0.105 Uiso 0.50 1 calc PR A 1
C19 C 0.0226(11) 0.8933(5) -0.0349(4) 0.065 Uani 0.50 1 d PU A 1
H19A H -0.0708 0.9369 -0.0520 0.078 Uiso 0.50 1 calc PR A 1
H19B H 0.1506 0.9175 -0.0419 0.078 Uiso 0.50 1 calc PR A 1
C18' C 0.053(2) 0.7986(8) -0.0682(9) 0.087(3) Uani 0.50 1 d PU A 2
H18C H 0.1231 0.7716 -0.1075 0.105 Uiso 0.50 1 calc PR A 2
H18D H -0.0020 0.8525 -0.0873 0.105 Uiso 0.50 1 calc PR A 2
C15' C -0.0887(16) 0.7951(10) 0.0705(7) 0.077(4) Uani 0.50 1 d PU A 2
H15C H -0.0719 0.7726 0.1208 0.092 Uiso 0.50 1 calc PR A 2
H15D H -0.1922 0.8378 0.0704 0.092 Uiso 0.50 1 calc PR A 2
C16' C -0.1358(14) 0.7435(5) 0.0349(5) 0.076(2) Uani 0.50 1 d PU A 2
H16C H -0.2753 0.7380 0.0398 0.091 Uiso 0.50 1 calc PR A 2
H16D H -0.0771 0.6913 0.0559 0.091 Uiso 0.50 1 calc PR A 2
C19' C 0.1540(11) 0.8121(5) -0.0206(4) 0.0623(18) Uani 0.50 1 d PU A 2
H19C H 0.2416 0.8569 -0.0363 0.075 Uiso 0.50 1 calc PR A 2
H19D H 0.2324 0.7604 -0.0125 0.075 Uiso 0.50 1 calc PR A 2
C17' C -0.1035(15) 0.7416(6) -0.0468(6) 0.096(3) Uani 0.50 1 d PU A 2
H17C H -0.0731 0.6829 -0.0611 0.115 Uiso 0.50 1 calc PR A 2
H17D H -0.2233 0.7583 -0.0740 0.115 Uiso 0.50 1 calc PR A 2
H2A H 0.1960 1.2329 0.2616 0.115 Uiso 1 1 d R . .
H2B H 0.3818 1.2669 0.2766 0.115 Uiso 1 1 d R . .
H4A H 0.3443 0.9557 0.0258 0.115 Uiso 1 1 d R . .

loop_
_atom_site_aniso_label
_atom_site_aniso_U_11
_atom_site_aniso_U_22
_atom_site_aniso_U_33
_atom_site_aniso_U_23
_atom_site_aniso_U_13
_atom_site_aniso_U_12
S1 0.0355(4) 0.0537(5) 0.0473(5) -0.0101(4) 0.0085(3) -0.0073(3)
O3 0.0597(13) 0.0639(14) 0.0353(12) -0.0018(10) 0.0120(9) -0.0169(11)
O2 0.0560(13) 0.0829(16) 0.0331(11) -0.0007(10) 0.0083(9) -0.0279(12)
N4 0.0549(15) 0.0648(16) 0.0295(12) -0.0038(11) 0.0089(11) -0.0214(13)
C11 0.0349(14) 0.0487(17) 0.0382(16) 0.0008(13) 0.0024(11) 0.0048(13)
C8 0.0364(14) 0.0450(16) 0.0341(15) -0.0017(12) 0.0040(11) 0.0020(12)
C9 0.0337(14) 0.0436(15) 0.0366(15) 0.0008(12) 0.0019(11) -0.0008(11)
N2 0.0417(14) 0.0488(15) 0.0662(18) -0.0104(13) 0.0051(12) 0.0022(12)
O1 0.0780(17) 0.0916(19) 0.0463(14) 0.0166(13) -0.0014(12) 0.0194(14)
C10 0.0351(14) 0.0478(16) 0.0324(14) -0.0018(12) 0.0045(11) -0.0003(12)
C12 0.0427(15) 0.0412(15) 0.0288(14) -0.0023(11) 0.0063(11) -0.0025(12)
C5 0.0351(14) 0.0434(15) 0.0354(15) -0.0032(12) 0.0030(11) 0.0002(12)
N1 0.0397(14) 0.0602(17) 0.0658(18) -0.0011(14) -0.0009(12) -0.0070(13)
C4 0.063(2) 0.0557(18) 0.0356(16) -0.0031(14) 0.0095(14) 0.0147(15)
C13 0.0434(15) 0.0448(16) 0.0337(15) -0.0010(12) 0.0060(12) -0.0030(13)
C2 0.0477(17) 0.064(2) 0.0397(17) 0.0099(15) -0.0004(13) 0.0019(15)
C7 0.062(2) 0.082(2) 0.0356(17) -0.0022(16) 0.0059(14) 0.0154(18)
C6 0.0539(19) 0.073(2) 0.0432(18) -0.0001(16) 0.0063(14) 0.0238(17)
C3 0.071(2) 0.063(2) 0.051(2) 0.0049(16) 0.0047(17) 0.0266(18)
C20 0.067(2) 0.065(2) 0.0383(18) -0.0089(15) 0.0151(15) -0.0305(17)
C1 0.070(2) 0.111(3) 0.043(2) 0.017(2) -0.0032(17) -0.004(2)
N3 0.038(3) 0.053(3) 0.035(3) 0.006(2) 0.001(2) -0.007(2)
N3' 0.051(4) 0.087(5) 0.035(3) -0.005(3) 0.002(3) -0.029(3)
C15 0.037(5) 0.087(8) 0.062(6) -0.009(5) 0.011(4) -0.027(4)
C16 0.053(4) 0.111(7) 0.078(6) 0.016(5) -0.006(4) -0.029(5)
C17 0.078(6) 0.154(11) 0.050(5) -0.014(6) -0.014(4) -0.027(6)
C18 0.086(5) 0.114(7) 0.063(3) -0.006(5) 0.010(4) -0.009(5)
C19 0.074 0.077 0.044 -0.001 -0.005 -0.036
C18' 0.086(5) 0.114(7) 0.063(3) -0.006(5) 0.010(4) -0.009(5)
C15' 0.059(7) 0.114(11) 0.056(5) 0.019(7) 0.006(5) -0.031(6)
C16' 0.084(6) 0.046(4) 0.096(6) -0.006(4) -0.005(5) -0.023(4)
C19' 0.070(5) 0.073(5) 0.044(4) -0.007(3) 0.006(3) -0.011(4)
C17' 0.095(8) 0.074(6) 0.116(9) -0.049(6) -0.009(6) 0.001(5)

loop_
_atom_type_symbol
_atom_type_description
_atom_type_scat_dispersion_real
_atom_type_scat_dispersion_imag
_atom_type_scat_source
C C 0.0033 0.0016 'International Tables Vol C Tables 4.2.6.8 and 6.1.1.4'
H H 0.0000 0.0000 'International Tables Vol C Tables 4.2.6.8 and 6.1.1.4'
N N 0.0061 0.0033 'International Tables Vol C Tables 4.2.6.8 and 6.1.1.4'
O O 0.0106 0.0060 'International Tables Vol C Tables 4.2.6.8 and 6.1.1.4'
S S 0.1246 0.1234 'International Tables Vol C Tables 4.2.6.8 and 6.1.1.4'

loop_
_geom_angle_atom_site_label_1
_geom_angle_atom_site_label_2
_geom_angle_atom_site_label_3
_geom_angle
_geom_angle_site_symmetry_1
_geom_angle_site_symmetry_3
_geom_angle_publ_flag
C10 S1 C12 91.73(13) . . ?
C13 N4 C20 128.0(2) . . ?
C13 N4 H4A 106.9 . . ?
C20 N4 H4A 124.4 . . ?
N1 C11 C9 177.5(3) . . ?
C9 C8 C5 113.7(2) . . ?
C9 C8 C12 105.7(2) . . ?
C5 C8 C12 112.2(2) . . ?
C9 C8 H8 108.4 . . ?
C5 C8 H8 108.4 . . ?
C12 C8 H8 108.4 . . ?
C10 C9 C11 123.4(3) . . ?
C10 C9 C8 115.6(2) . . ?
C11 C9 C8 120.8(2) . . ?
C10 N2 H2A 127.1 . . ?
C10 N2 H2B 125.2 . . ?
H2A N2 H2B 104.9 . . ?
C2 O1 C1 118.1(3) . . ?
N2 C10 C9 128.6(3) . . ?
N2 C10 S1 117.9(2) . . ?
C9 C10 S1 113.5(2) . . ?
C13 C12 C8 111.9(2) . . ?
C13 C12 S1 108.05(19) . . ?
C8 C12 S1 106.37(18) . . ?
C13 C12 H12 110.1 . . ?
C8 C12 H12 110.1 . . ?
S1 C12 H12 110.1 . . ?
C4 C5 C6 117.2(3) . . ?
C4 C5 C8 119.7(2) . . ?
C6 C5 C8 123.1(3) . . ?
C3 C4 C5 121.4(3) . . ?
C3 C4 H4 119.3 . . ?
C5 C4 H4 119.3 . . ?
O2 C13 N4 117.5(2) . . ?
O2 C13 C12 121.9(2) . . ?
N4 C13 C12 120.6(2) . . ?
C7 C2 O1 124.4(3) . . ?
C7 C2 C3 119.6(3) . . ?
O1 C2 C3 116.0(3) . . ?
C2 C7 C6 119.4(3) . . ?
C2 C7 H7 120.3 . . ?
C6 C7 H7 120.3 . . ?
C5 C6 C7 122.0(3) . . ?
C5 C6 H6 119.0 . . ?
C7 C6 H6 119.0 . . ?
C2 C3 C4 120.4(3) . . ?
C2 C3 H3 119.8 . . ?
C4 C3 H3 119.8 . . ?
O3 C20 N3' 119.1(4) . . ?
O3 C20 N4 122.4(3) . . ?
N3' C20 N4 114.4(3) . . ?
O3 C20 N3 120.5(3) . . ?
N3' C20 N3 39.4(3) . . ?
N4 C20 N3 113.8(3) . . ?
O1 C1 H1A 109.5 . . ?
O1 C1 H1B 109.5 . . ?
H1A C1 H1B 109.5 . . ?
O1 C1 H1C 109.5 . . ?
H1A C1 H1C 109.5 . . ?
H1B C1 H1C 109.5 . . ?
C19 N3 C20 126.4(5) . . ?
C19 N3 C15 112.4(6) . . ?
C20 N3 C15 116.7(6) . . ?
C20 N3' C15' 118.3(7) . . ?
C20 N3' C19' 130.1(5) . . ?
C15' N3' C19' 111.5(7) . . ?
C16 C15 N3 111.0(10) . . ?
C16 C15 H15A 109.4 . . ?
N3 C15 H15A 109.4 . . ?
C16 C15 H15B 109.4 . . ?
N3 C15 H15B 109.4 . . ?
H15A C15 H15B 108.0 . . ?
C15 C16 C17 129.1(9) . . ?
C15 C16 H16A 105.0 . . ?
C17 C16 H16A 105.0 . . ?
C15 C16 H16B 105.0 . . ?
C17 C16 H16B 105.0 . . ?
H16A C16 H16B 105.9 . . ?
C16 C17 C18 107.2(8) . . ?
C16 C17 H17A 110.3 . . ?
C18 C17 H17A 110.3 . . ?
C16 C17 H17B 110.3 . . ?
C18 C17 H17B 110.3 . . ?
H17A C17 H17B 108.5 . . ?
C19 C18 C17 107.6(12) . . ?
C19 C18 H18A 110.2 . . ?
C17 C18 H18A 110.2 . . ?
C19 C18 H18B 110.2 . . ?
C17 C18 H18B 110.2 . . ?
H18A C18 H18B 108.5 . . ?
C18 C19 N3 126.1(10) . . ?
C18 C19 H19A 105.8 . . ?
N3 C19 H19A 105.8 . . ?
C18 C19 H19B 105.8 . . ?
N3 C19 H19B 105.8 . . ?
H19A C19 H19B 106.2 . . ?
C19' C18' C17' 110.8(13) . . ?
C19' C18' H18C 109.5 . . ?
C17' C18' H18C 109.5 . . ?
C19' C18' H18D 109.5 . . ?
C17' C18' H18D 109.5 . . ?
H18C C18' H18D 108.1 . . ?
C16' C15' N3' 117.1(11) . . ?
C16' C15' H15C 108.0 . . ?
N3' C15' H15C 108.0 . . ?
C16' C15' H15D 108.0 . . ?
N3' C15' H15D 108.0 . . ?
H15C C15' H15D 107.3 . . ?
C15' C16' C17' 123.3(10) . . ?
C15' C16' H16C 106.5 . . ?
C17' C16' H16C 106.5 . . ?
C15' C16' H16D 106.5 . . ?
C17' C16' H16D 106.5 . . ?
H16C C16' H16D 106.5 . . ?
C18' C19' N3' 122.8(11) . . ?
C18' C19' H19C 106.6 . . ?
N3' C19' H19C 106.6 . . ?
C18' C19' H19D 106.6 . . ?
N3' C19' H19D 106.6 . . ?
H19C C19' H19D 106.6 . . ?
C18' C17' C16' 113.3(9) . . ?
C18' C17' H17C 108.9 . . ?
C16' C17' H17C 108.9 . . ?
C18' C17' H17D 108.9 . . ?
C16' C17' H17D 108.9 . . ?
H17C C17' H17D 107.7 . . ?

loop_
_geom_bond_atom_site_label_1
_geom_bond_atom_site_label_2
_geom_bond_distance
_geom_bond_site_symmetry_2
_geom_bond_publ_flag
S1 C10 1.756(3) . ?
S1 C12 1.838(3) . ?
O3 C20 1.206(3) . ?
O2 C13 1.215(3) . ?
N4 C13 1.378(3) . ?
N4 C20 1.401(4) . ?
N4 H4A 0.9515 . ?
C11 N1 1.151(4) . ?
C11 C9 1.413(4) . ?
C8 C9 1.511(4) . ?
C8 C5 1.524(4) . ?
C8 C12 1.558(4) . ?
C8 H8 0.9800 . ?
C9 C10 1.360(4) . ?
N2 C10 1.347(4) . ?
N2 H2A 0.9012 . ?
N2 H2B 0.8553 . ?
O1 C2 1.372(4) . ?
O1 C1 1.419(4) . ?
C12 C13 1.513(4) . ?
C12 H12 0.9800 . ?
C5 C4 1.377(4) . ?
C5 C6 1.382(4) . ?
C4 C3 1.376(4) . ?
C4 H4 0.9300 . ?
C2 C7 1.368(5) . ?
C2 C3 1.373(4) . ?
C7 C6 1.386(4) . ?
C7 H7 0.9300 . ?
C6 H6 0.9300 . ?
C3 H3 0.9300 . ?
C20 N3' 1.353(6) . ?
C20 N3 1.453(6) . ?
C1 H1A 0.9600 . ?
C1 H1B 0.9600 . ?
C1 H1C 0.9600 . ?
N3 C19 1.446(8) . ?
N3 C15 1.470(11) . ?
N3' C15' 1.437(13) . ?
N3' C19' 1.479(9) . ?
C15 C16 1.067(13) . ?
C15 H15A 0.9700 . ?
C15 H15B 0.9700 . ?
C16 C17 1.525(13) . ?
C16 H16A 0.9700 . ?
C16 H16B 0.9700 . ?
C17 C18 1.586(18) . ?
C17 H17A 0.9700 . ?
C17 H17B 0.9700 . ?
C18 C19 1.125(15) . ?
C18 H18A 0.9700 . ?
C18 H18B 0.9700 . ?
C19 H19A 0.9700 . ?
C19 H19B 0.9700 . ?
C18' C19' 1.093(15) . ?
C18' C17' 1.457(18) . ?
C18' H18C 0.9700 . ?
C18' H18D 0.9700 . ?
C15' C16' 1.062(14) . ?
C15' H15C 0.9700 . ?
C15' H15D 0.9700 . ?
C16' C17' 1.497(13) . ?
C16' H16C 0.9700 . ?
C16' H16D 0.9700 . ?
C19' H19C 0.9700 . ?
C19' H19D 0.9700 . ?
C17' H17C 0.9700 . ?
C17' H17D 0.9700 . ?

loop_
_geom_torsion_atom_site_label_1
_geom_torsion_atom_site_label_2
_geom_torsion_atom_site_label_3
_geom_torsion_atom_site_label_4
_geom_torsion
_geom_torsion_site_symmetry_1
_geom_torsion_site_symmetry_2
_geom_torsion_site_symmetry_3
_geom_torsion_site_symmetry_4
_geom_torsion_publ_flag
N1 C11 C9 C10 -173(100) . . . . ?
N1 C11 C9 C8 14(7) . . . . ?
C5 C8 C9 C10 -102.8(3) . . . . ?
C12 C8 C9 C10 20.7(3) . . . . ?
C5 C8 C9 C11 71.5(3) . . . . ?
C12 C8 C9 C11 -165.0(2) . . . . ?
C11 C9 C10 N2 1.3(5) . . . . ?
C8 C9 C10 N2 175.4(3) . . . . ?
C11 C9 C10 S1 -177.8(2) . . . . ?
C8 C9 C10 S1 -3.7(3) . . . . ?
C12 S1 C10 N2 168.9(2) . . . . ?
C12 S1 C10 C9 -11.9(2) . . . . ?
C9 C8 C12 C13 90.6(3) . . . . ?
C5 C8 C12 C13 -144.9(2) . . . . ?
C9 C8 C12 S1 -27.2(2) . . . . ?
C5 C8 C12 S1 97.3(2) . . . . ?
C10 S1 C12 C13 -97.6(2) . . . . ?
C10 S1 C12 C8 22.73(19) . . . . ?
C9 C8 C5 C4 -149.7(3) . . . . ?
C12 C8 C5 C4 90.4(3) . . . . ?
C9 C8 C5 C6 28.8(4) . . . . ?
C12 C8 C5 C6 -91.1(3) . . . . ?
C6 C5 C4 C3 1.6(5) . . . . ?
C8 C5 C4 C3 -179.8(3) . . . . ?
C20 N4 C13 O2 -175.3(3) . . . . ?
C20 N4 C13 C12 4.8(5) . . . . ?
C8 C12 C13 O2 -9.1(4) . . . . ?
S1 C12 C13 O2 107.7(3) . . . . ?
C8 C12 C13 N4 170.8(2) . . . . ?
S1 C12 C13 N4 -72.4(3) . . . . ?
C1 O1 C2 C7 -0.4(5) . . . . ?
C1 O1 C2 C3 179.6(3) . . . . ?
O1 C2 C7 C6 179.0(3) . . . . ?
C3 C2 C7 C6 -1.0(5) . . . . ?
C4 C5 C6 C7 -1.3(5) . . . . ?
C8 C5 C6 C7 -179.8(3) . . . . ?
C2 C7 C6 C5 1.0(6) . . . . ?
C7 C2 C3 C4 1.3(6) . . . . ?
O1 C2 C3 C4 -178.6(3) . . . . ?
C5 C4 C3 C2 -1.7(6) . . . . ?
C13 N4 C20 O3 -2.6(6) . . . . ?
C13 N4 C20 N3' -159.7(4) . . . . ?
C13 N4 C20 N3 156.9(4) . . . . ?
O3 C20 N3 C19 -179.9(6) . . . . ?
N3' C20 N3 C19 -79.9(8) . . . . ?
N4 C20 N3 C19 20.1(8) . . . . ?
O3 C20 N3 C15 -25.6(8) . . . . ?
N3' C20 N3 C15 74.5(8) . . . . ?
N4 C20 N3 C15 174.5(6) . . . . ?
O3 C20 N3' C15' 28.1(10) . . . . ?
N4 C20 N3' C15' -174.0(7) . . . . ?
N3 C20 N3' C15' -75.6(9) . . . . ?
O3 C20 N3' C19' -156.1(7) . . . . ?
N4 C20 N3' C19' 1.8(10) . . . . ?
N3 C20 N3' C19' 100.2(10) . . . . ?
C19 N3 C15 C16 -9.3(14) . . . . ?
C20 N3 C15 C16 -167.2(10) . . . . ?
N3 C15 C16 C17 42.3(18) . . . . ?
C15 C16 C17 C18 -33.1(18) . . . . ?
C16 C17 C18 C19 -16.7(14) . . . . ?
C17 C18 C19 N3 50.0(15) . . . . ?
C20 N3 C19 C18 112.3(12) . . . . ?
C15 N3 C19 C18 -43.0(14) . . . . ?
C20 N3' C15' C16' -173.4(11) . . . . ?
C19' N3' C15' C16' 10.1(16) . . . . ?
N3' C15' C16' C17' -33.0(19) . . . . ?
C17' C18' C19' N3' -48.0(15) . . . . ?
C20 N3' C19' C18' -139.3(11) . . . . ?
C15' N3' C19' C18' 36.7(14) . . . . ?
C19' C18' C17' C16' 22.7(15) . . . . ?
C15' C16' C17' C18' 20.5(17) . . . . ?
